data_2012702
loop_
_publ_author_name
'Mills, Allison M.'
'Beek, Johannus A. M. van'
'Koten, Gerard van'
'Spek, Anthony L.'

_publ_section_title
;{2,6-Bis[(dimethylamino-\k<i>N</i>)methyl]phenyl-\k<i>C</i>}iodopalladium(II)
 bis(diiodine)
;
_journal_issue 5
_journal_name_full 'Acta Crystallographica Section C'
_journal_page_first m304
_journal_page_last m306
_journal_paper_doi 10.1107/S0108270102005620
_journal_volume 58
_journal_year 2002
_chemical_formula_iupac '[Pd I (C12 H19 N2)], 2I2'
_chemical_formula_moiety 'C12 H19 I N2 Pd, 2I2'
_chemical_formula_sum 'C12 H19 I5 N2 Pd'
_chemical_formula_weight 932.19
_chemical_name_systematic
;
[2,6--Bis((dimethylamino--\kN)methyl)phenyl--\kC]iodopalladium(II)
bis(diiodine)
;
_space_group_IT_number 14
_symmetry_cell_setting monoclinic
_symmetry_space_group_name_Hall '-P 2ybc'
_symmetry_space_group_name_H-M 'P 1 21/c 1'
_atom_sites_solution_hydrogens geom
_atom_sites_solution_primary direct
_atom_sites_solution_secondary difmap
_audit_creation_method SHELXL97
_cell_angle_alpha 90.00
_cell_angle_beta 114.198(11)
_cell_angle_gamma 90.00
_cell_formula_units_Z 4
_cell_length_a 9.585(2)
_cell_length_b 15.510(2)
_cell_length_c 15.865(2)
_cell_measurement_reflns_used 25
_cell_measurement_temperature 294(2)
_cell_measurement_theta_max 14.2
_cell_measurement_theta_min 11.3
_cell_volume 2151.3(6)
_computing_cell_refinement 'SET4 (de Boer & Duisenberg, 1984)'
_computing_data_collection 'locally modified CAD-4 Software (de Boer & Duisenberg, 1984)'
_computing_data_reduction 'HELENA (Spek, 1997)'
_computing_molecular_graphics 'PLATON (Spek, 2002)'
_computing_publication_material PLATON
_computing_structure_refinement 'SHELXL97 (Sheldrick, 1997)'
_computing_structure_solution 'SHELXS97 (Sheldrick, 1997)'
_diffrn_ambient_temperature 294(2)
_diffrn_measured_fraction_theta_full 0.999
_diffrn_measured_fraction_theta_max 0.999
_diffrn_measurement_device_type 'Enraf-Nonius CAD-4F'
_diffrn_measurement_method \w/2\q
_diffrn_radiation_monochromator graphite
_diffrn_radiation_source 'fine-focus sealed tube'
_diffrn_radiation_type MoK\a
_diffrn_radiation_wavelength 0.71073
_diffrn_reflns_av_R_equivalents 0.0384
_diffrn_reflns_av_sigmaI/netI 0.0210
_diffrn_reflns_limit_h_max 0
_diffrn_reflns_limit_h_min -11
_diffrn_reflns_limit_k_max 0
_diffrn_reflns_limit_k_min -18
_diffrn_reflns_limit_l_max 18
_diffrn_reflns_limit_l_min -17
_diffrn_reflns_number 4036
_diffrn_reflns_theta_full 24.99
_diffrn_reflns_theta_max 25.0
_diffrn_reflns_theta_min 1.92
_diffrn_standards_decay_% 25
_diffrn_standards_interval_time 60
_diffrn_standards_number 2
_exptl_absorpt_coefficient_mu 8.032
_exptl_absorpt_correction_T_max 0.14030
_exptl_absorpt_correction_T_min 0.06312
_exptl_absorpt_correction_type analytical
_exptl_absorpt_process_details '(ABSTOMPA in PLATON; Spek, 2002)'
_exptl_crystal_colour purple
_exptl_crystal_density_diffrn 2.878
_exptl_crystal_density_method 'not measured'
_exptl_crystal_description needle
_exptl_crystal_F_000 1664
_exptl_crystal_size_max 1.45
_exptl_crystal_size_mid 0.38
_exptl_crystal_size_min 0.30
_refine_diff_density_max 1.447
_refine_diff_density_min -0.930
_refine_ls_extinction_coef 0.00323(15)
_refine_ls_extinction_expression Fc^*^=kFc[1+0.001xFc^2^\l^3^/sin(2\q)]^-1/4^
_refine_ls_extinction_method SHELXL97
_refine_ls_goodness_of_fit_ref 1.164
_refine_ls_hydrogen_treatment constr
_refine_ls_matrix_type full
_refine_ls_number_parameters 186
_refine_ls_number_reflns 3796
_refine_ls_number_restraints 0
_refine_ls_restrained_S_all 1.164
_refine_ls_R_factor_all 0.0476
_refine_ls_R_factor_gt 0.0397
_refine_ls_shift/su_max <0.001
_refine_ls_shift/su_mean 0.000
_refine_ls_structure_factor_coef Fsqd
_refine_ls_weighting_details 'calc w = 1/[\s^2^(Fo^2^)+(0.0422P)^2^+15.2774P] where P = (Fo^2^+2Fc^2^)/3'
_refine_ls_weighting_scheme calc
_refine_ls_wR_factor_gt 0.0999
_refine_ls_wR_factor_ref 0.1036
_reflns_number_gt 3296
_reflns_number_total 3796
_reflns_threshold_expression I>2\s(I)
_cod_data_source_file gg1107.cif
_cod_data_source_block I
_cod_original_sg_symbol_H-M 'P 21/c'
_cod_database_code 2012702
_cod_database_fobs_code 2012702

loop_
_symmetry_equiv_pos_as_xyz
'x, y, z'
'-x, y+1/2, -z+1/2'
'-x, -y, -z'
'x, -y-1/2, z-1/2'

loop_
_atom_site_label
_atom_site_fract_x
_atom_site_fract_y
_atom_site_fract_z
_atom_site_U_iso_or_equiv
_atom_site_adp_type
_atom_site_calc_flag
_atom_site_refinement_flags
_atom_site_occupancy
_atom_site_disorder_assembly
_atom_site_disorder_group
_atom_site_type_symbol
I1 0.96703(7) 0.06200(5) 0.35171(4) 0.0532(2) Uani d . 1 . . I
I2 0.64297(7) 0.04592(4) 0.37342(4) 0.0520(2) Uani d . 1 . . I
I3 0.35374(8) 0.04854(5) 0.37347(5) 0.0618(2) Uani d . 1 . . I
I4 1.09363(8) 0.20068(5) 0.52348(5) 0.0587(2) Uani d . 1 . . I
I5 1.18956(8) 0.30849(5) 0.67409(5) 0.0575(2) Uani d . 1 . . I
Pd1 0.80241(7) 0.08624(4) 0.16342(4) 0.03467(19) Uani d . 1 . . Pd
N1 0.7226(8) 0.2141(5) 0.1555(5) 0.0404(17) Uani d . 1 . . N
N2 0.8403(7) -0.0398(4) 0.1245(5) 0.0355(15) Uani d . 1 . . N
C1 0.7047(9) 0.0998(6) 0.0316(6) 0.0370(18) Uani d . 1 . . C
C2 0.6672(10) 0.1808(6) -0.0046(6) 0.042(2) Uani d . 1 . . C
C3 0.5996(12) 0.1904(7) -0.1002(7) 0.054(2) Uani d . 1 . . C
H3 0.5717 0.2447 -0.1266 0.065 Uiso calc R 1 . . H
C4 0.5748(12) 0.1189(7) -0.1551(7) 0.055(3) Uani d . 1 . . C
H4 0.5311 0.1255 -0.2190 0.067 Uiso calc R 1 . . H
C5 0.6134(10) 0.0364(6) -0.1176(6) 0.044(2) Uani d . 1 . . C
H5 0.5953 -0.0114 -0.1560 0.053 Uiso calc R 1 . . H
C6 0.6786(9) 0.0266(6) -0.0230(6) 0.0384(19) Uani d . 1 . . C
C7 0.7107(11) 0.2516(6) 0.0657(7) 0.046(2) Uani d . 1 . . C
H7A 0.6338 0.2967 0.0457 0.055 Uiso calc R 1 . . H
H7B 0.8079 0.2765 0.0732 0.055 Uiso calc R 1 . . H
C8 0.8183(12) 0.2712(7) 0.2325(8) 0.061(3) Uani d . 1 . . C
H8A 0.7798 0.3291 0.2201 0.091 Uiso calc R 1 . . H
H8B 0.9220 0.2701 0.2382 0.091 Uiso calc R 1 . . H
H8C 0.8153 0.2514 0.2891 0.091 Uiso calc R 1 . . H
C9 0.5674(10) 0.2106(6) 0.1544(7) 0.046(2) Uani d . 1 . . C
H9A 0.5711 0.1800 0.2078 0.068 Uiso calc R 1 . . H
H9B 0.4994 0.1814 0.0995 0.068 Uiso calc R 1 . . H
H9C 0.5309 0.2682 0.1550 0.068 Uiso calc R 1 . . H
C10 0.7183(10) -0.0566(5) 0.0297(6) 0.041(2) Uani d . 1 . . C
H10A 0.7548 -0.0980 -0.0024 0.049 Uiso calc R 1 . . H
H10B 0.6282 -0.0804 0.0345 0.049 Uiso calc R 1 . . H
C11 0.8305(12) -0.1102(6) 0.1844(7) 0.051(2) Uani d . 1 . . C
H11A 0.7328 -0.1083 0.1877 0.077 Uiso calc R 1 . . H
H11B 0.9102 -0.1035 0.2453 0.077 Uiso calc R 1 . . H
H11C 0.8423 -0.1646 0.1592 0.077 Uiso calc R 1 . . H
C12 0.9940(10) -0.0410(6) 0.1216(7) 0.051(2) Uani d . 1 . . C
H12A 1.0113 -0.0965 0.1009 0.077 Uiso calc R 1 . . H
H12B 1.0714 -0.0299 0.1822 0.077 Uiso calc R 1 . . H
H12C 0.9980 0.0026 0.0797 0.077 Uiso calc R 1 . . H

loop_
_atom_site_aniso_label
_atom_site_aniso_U_11
_atom_site_aniso_U_22
_atom_site_aniso_U_33
_atom_site_aniso_U_12
_atom_site_aniso_U_13
_atom_site_aniso_U_23
I1 0.0439(3) 0.0746(5) 0.0402(3) 0.0008(3) 0.0166(3) -0.0084(3)
I2 0.0510(4) 0.0567(4) 0.0457(4) 0.0038(3) 0.0171(3) 0.0014(3)
I3 0.0511(4) 0.0828(5) 0.0517(4) 0.0022(4) 0.0211(3) 0.0152(4)
I4 0.0584(4) 0.0566(4) 0.0712(5) 0.0034(3) 0.0367(4) 0.0055(3)
I5 0.0611(4) 0.0524(4) 0.0725(5) -0.0007(3) 0.0410(4) 0.0026(3)
Pd1 0.0313(3) 0.0360(4) 0.0373(3) -0.0007(3) 0.0146(3) -0.0064(3)
N1 0.033(4) 0.035(4) 0.056(4) -0.006(3) 0.021(3) -0.019(3)
N2 0.034(4) 0.033(4) 0.043(4) 0.006(3) 0.019(3) 0.003(3)
C1 0.033(4) 0.044(5) 0.033(4) 0.004(4) 0.013(3) 0.005(4)
C2 0.046(5) 0.037(5) 0.046(5) -0.009(4) 0.024(4) -0.005(4)
C3 0.068(6) 0.049(6) 0.053(6) 0.006(5) 0.031(5) 0.015(5)
C4 0.059(6) 0.069(7) 0.043(5) -0.006(5) 0.027(5) 0.006(5)
C5 0.049(5) 0.042(5) 0.041(5) 0.003(4) 0.019(4) -0.005(4)
C6 0.029(4) 0.046(5) 0.038(4) 0.005(4) 0.012(3) -0.006(4)
C7 0.052(5) 0.032(5) 0.065(6) -0.005(4) 0.035(5) -0.002(4)
C8 0.055(6) 0.044(6) 0.069(7) -0.008(5) 0.013(5) -0.027(5)
C9 0.039(5) 0.049(5) 0.055(5) -0.002(4) 0.025(4) -0.008(4)
C10 0.039(5) 0.036(5) 0.043(5) -0.005(4) 0.011(4) -0.011(4)
C11 0.055(6) 0.036(5) 0.062(6) 0.005(4) 0.023(5) 0.008(4)
C12 0.042(5) 0.047(5) 0.064(6) 0.005(4) 0.021(5) -0.010(5)

loop_
_atom_type_symbol
_atom_type_description
_atom_type_scat_dispersion_real
_atom_type_scat_dispersion_imag
_atom_type_scat_source
C C 0.0033 0.0016 'International Tables Vol C Tables 4.2.6.8 and 6.1.1.4'
H H 0.0000 0.0000 'International Tables Vol C Tables 4.2.6.8 and 6.1.1.4'
I I -0.4742 1.8119 'International Tables Vol C Tables 4.2.6.8 and 6.1.1.4'
N N 0.0061 0.0033 'International Tables Vol C Tables 4.2.6.8 and 6.1.1.4'
Pd Pd -0.9988 1.0072 'International Tables Vol C Tables 4.2.6.8 and 6.1.1.4'

loop_
_geom_angle_atom_site_label_1
_geom_angle_atom_site_label_2
_geom_angle_atom_site_label_3
_geom_angle
_geom_angle_publ_flag
Pd1 I1 I2 88.75(3) ?
Pd1 I1 I4 131.13(3) ?
I2 I1 I4 90.37(2) yes
I3 I2 I1 172.42(3) yes
I5 I4 I1 175.53(3) yes
C1 Pd1 N1 80.2(3) yes
C1 Pd1 N2 81.3(3) yes
N1 Pd1 N2 161.4(3) yes
C1 Pd1 I1 174.8(2) yes
N1 Pd1 I1 102.9(2) yes
N2 Pd1 I1 95.65(19) yes
C9 N1 C8 108.2(7) ?
C9 N1 C7 108.5(7) ?
C8 N1 C7 109.4(7) ?
C9 N1 Pd1 107.7(5) ?
C8 N1 Pd1 115.2(6) ?
C7 N1 Pd1 107.8(5) ?
C11 N2 C12 109.6(7) ?
C11 N2 C10 106.7(7) ?
C12 N2 C10 109.9(7) ?
C11 N2 Pd1 115.5(5) ?
C12 N2 Pd1 108.0(5) ?
C10 N2 Pd1 107.1(5) ?
C2 C1 C6 122.7(8) ?
C2 C1 Pd1 119.0(6) ?
C6 C1 Pd1 118.3(6) ?
C1 C2 C3 118.7(8) ?
C1 C2 C7 114.6(8) ?
C3 C2 C7 126.6(9) ?
C4 C3 C2 119.3(9) ?
C4 C3 H3 120.4 ?
C2 C3 H3 120.4 ?
C3 C4 C5 121.7(9) ?
C3 C4 H4 119.2 ?
C5 C4 H4 119.2 ?
C6 C5 C4 119.2(9) ?
C6 C5 H5 120.4 ?
C4 C5 H5 120.4 ?
C5 C6 C1 118.4(8) ?
C5 C6 C10 127.0(8) ?
C1 C6 C10 114.6(7) ?
C2 C7 N1 108.2(7) ?
C2 C7 H7A 110.1 ?
N1 C7 H7A 110.1 ?
C2 C7 H7B 110.1 ?
N1 C7 H7B 110.1 ?
H7A C7 H7B 108.4 ?
N1 C8 H8A 109.5 ?
N1 C8 H8B 109.5 ?
H8A C8 H8B 109.5 ?
N1 C8 H8C 109.5 ?
H8A C8 H8C 109.5 ?
H8B C8 H8C 109.5 ?
N1 C9 H9A 109.5 ?
N1 C9 H9B 109.5 ?
H9A C9 H9B 109.5 ?
N1 C9 H9C 109.5 ?
H9A C9 H9C 109.5 ?
H9B C9 H9C 109.5 ?
C6 C10 N2 109.0(7) ?
C6 C10 H10A 109.9 ?
N2 C10 H10A 109.9 ?
C6 C10 H10B 109.9 ?
N2 C10 H10B 109.9 ?
H10A C10 H10B 108.3 ?
N2 C11 H11A 109.5 ?
N2 C11 H11B 109.5 ?
H11A C11 H11B 109.5 ?
N2 C11 H11C 109.5 ?
H11A C11 H11C 109.5 ?
H11B C11 H11C 109.5 ?
N2 C12 H12A 109.5 ?
N2 C12 H12B 109.5 ?
H12A C12 H12B 109.5 ?
N2 C12 H12C 109.5 ?
H12A C12 H12C 109.5 ?
H12B C12 H12C 109.5 ?

loop_
_geom_bond_atom_site_label_1
_geom_bond_atom_site_label_2
_geom_bond_site_symmetry_2
_geom_bond_distance
_geom_bond_publ_flag
I1 Pd1 . 2.7731(10) yes
I1 I2 . 3.2720(11) yes
I1 I4 . 3.2886(11) yes
I2 I3 . 2.7729(11) yes
I4 I5 . 2.7477(11) yes
Pd1 C1 . 1.920(8) yes
Pd1 N1 . 2.111(7) yes
Pd1 N2 . 2.126(7) yes
N1 C9 . 1.481(10) ?
N1 C8 . 1.483(11) ?
N1 C7 . 1.500(12) ?
N2 C11 . 1.475(11) ?
N2 C12 . 1.493(11) ?
N2 C10 . 1.502(11) ?
C1 C2 . 1.367(12) ?
C1 C6 . 1.387(12) ?
C2 C3 . 1.393(13) ?
C2 C7 . 1.498(12) ?
C3 C4 . 1.368(15) ?
C3 H3 . 0.9300 ?
C4 C5 . 1.397(14) ?
C4 H4 . 0.9300 ?
C5 C6 . 1.378(12) ?
C5 H5 . 0.9300 ?
C6 C10 . 1.499(12) ?
C7 H7A . 0.9700 ?
C7 H7B . 0.9700 ?
C8 H8A . 0.9600 ?
C8 H8B . 0.9600 ?
C8 H8C . 0.9600 ?
C9 H9A . 0.9600 ?
C9 H9B . 0.9600 ?
C9 H9C . 0.9600 ?
C10 H10A . 0.9700 ?
C10 H10B . 0.9700 ?
C11 H11A . 0.9600 ?
C11 H11B . 0.9600 ?
C11 H11C . 0.9600 ?
C12 H12A . 0.9600 ?
C12 H12B . 0.9600 ?
C12 H12C . 0.9600 ?

loop_
_geom_contact_atom_site_label_1
_geom_contact_atom_site_label_2
_geom_contact_distance
_geom_contact_site_symmetry_2
_geom_contact_publ_flag
I1 I3 3.5851(13) 1_655 yes
I3 I5 3.6495(13) 4_465 yes

loop_
_geom_torsion_atom_site_label_1
_geom_torsion_atom_site_label_2
_geom_torsion_atom_site_label_3
_geom_torsion_atom_site_label_4
_geom_torsion
I2 I1 Pd1 N1 74.90(19)
I4 I1 Pd1 N1 -14.49(19)
I2 I1 Pd1 N2 -104.26(18)
I4 I1 Pd1 N2 166.35(18)
C1 Pd1 N1 C9 90.2(6)
N2 Pd1 N1 C9 83.3(10)
I1 Pd1 N1 C9 -94.1(5)
C1 Pd1 N1 C8 -149.1(7)
N2 Pd1 N1 C8 -155.9(8)
I1 Pd1 N1 C8 26.7(7)
C1 Pd1 N1 C7 -26.7(5)
N2 Pd1 N1 C7 -33.5(11)
I1 Pd1 N1 C7 149.1(5)
C1 Pd1 N2 C11 -143.3(6)
N1 Pd1 N2 C11 -136.5(8)
I1 Pd1 N2 C11 41.0(6)
C1 Pd1 N2 C12 93.7(6)
N1 Pd1 N2 C12 100.5(9)
I1 Pd1 N2 C12 -82.0(5)
C1 Pd1 N2 C10 -24.6(5)
N1 Pd1 N2 C10 -17.7(11)
I1 Pd1 N2 C10 159.7(5)
N1 Pd1 C1 C2 15.0(7)
N2 Pd1 C1 C2 -167.2(7)
N1 Pd1 C1 C6 -166.5(7)
N2 Pd1 C1 C6 11.2(6)
C6 C1 C2 C3 0.1(13)
Pd1 C1 C2 C3 178.5(7)
C6 C1 C2 C7 -177.5(8)
Pd1 C1 C2 C7 0.9(10)
C1 C2 C3 C4 -0.9(14)
C7 C2 C3 C4 176.4(9)
C2 C3 C4 C5 1.0(15)
C3 C4 C5 C6 -0.2(15)
C4 C5 C6 C1 -0.6(13)
C4 C5 C6 C10 175.8(9)
C2 C1 C6 C5 0.7(13)
Pd1 C1 C6 C5 -177.7(6)
C2 C1 C6 C10 -176.2(8)
Pd1 C1 C6 C10 5.4(10)
C1 C2 C7 N1 -23.8(10)
C3 C2 C7 N1 158.8(9)
C9 N1 C7 C2 -83.2(8)
C8 N1 C7 C2 159.1(7)
Pd1 N1 C7 C2 33.2(8)
C5 C6 C10 N2 157.0(8)
C1 C6 C10 N2 -26.5(10)
C11 N2 C10 C6 157.0(7)
C12 N2 C10 C6 -84.2(8)
Pd1 N2 C10 C6 32.8(8)
